data_4313249
loop_
_publ_author_name
'Dana S. Marlin'
'Marilyn M. Olmstead'
'Pradip K. Mascharak'

_publ_section_title
;
 Reaction of (\m-Oxo)diiron(III) Core with CO2 in N-Methylimidazole:
 Formation of Mono(\m-carboxylato)(\m-oxo)diiron(III) Complexes with
 N-Methylimidazole as Ligands
;
_journal_name_full 'Inorganic Chemistry'
_journal_page_first 1681
_journal_page_last 1687
_journal_paper_doi 10.1021/ic0206140
_journal_volume 42
_journal_year 2003
_chemical_formula_sum 'C48 H76 Cl4 Fe2 N20 O19'
_chemical_formula_weight 1490.79
_chemical_name_common '[Fe2(O)(N-MeIm)10](ClO4)4.2THF'
_chemical_name_systematic
;
  ?
;
_space_group_IT_number 14
_symmetry_cell_setting monoclinic
_symmetry_space_group_name_Hall '-P 2ybc'
_symmetry_space_group_name_H-M 'P 1 21/c 1'
_atom_sites_solution_hydrogens geom
_atom_sites_solution_primary direct
_atom_sites_solution_secondary difmap
_audit_creation_method SHELXL-97
_cell_angle_alpha 90.00
_cell_angle_beta 90.060(2)
_cell_angle_gamma 90.00
_cell_formula_units_Z 4
_cell_length_a 13.5262(14)
_cell_length_b 17.0491(15)
_cell_length_c 28.578(3)
_cell_measurement_reflns_used 968
_cell_measurement_temperature 92(2)
_cell_measurement_theta_max 24.1
_cell_measurement_theta_min 2.4
_cell_volume 6590.4(11)
_computing_cell_refinement 'Bruker SAINT'
_computing_data_collection 'Bruker SMART'
_computing_data_reduction 'Bruker SAINT'
_computing_molecular_graphics 'SHELXTL 5, XP (Sheldrick, 1994)'
_computing_publication_material 'SHELXL-97 (Sheldrick, 1997)'
_computing_structure_refinement 'SHELXL-97 (Sheldrick, 1997)'
_computing_structure_solution 'SHELXS-97 (Sheldrick, 1990)'
_diffrn_ambient_temperature 92(2)
_diffrn_detector_area_resol_mean 8.3
_diffrn_measured_fraction_theta_full 0.996
_diffrn_measured_fraction_theta_max 0.996
_diffrn_measurement_device_type 'Bruker SMART 1000'
_diffrn_measurement_method \w
_diffrn_radiation_monochromator graphite
_diffrn_radiation_source 'normal-focus sealed tube'
_diffrn_radiation_type MoK\a
_diffrn_radiation_wavelength 0.71073
_diffrn_reflns_av_R_equivalents 0.058
_diffrn_reflns_av_sigmaI/netI 0.061
_diffrn_reflns_limit_h_max 17
_diffrn_reflns_limit_h_min -17
_diffrn_reflns_limit_k_max 22
_diffrn_reflns_limit_k_min -22
_diffrn_reflns_limit_l_max 37
_diffrn_reflns_limit_l_min -37
_diffrn_reflns_number 62854
_diffrn_reflns_theta_full 27.48
_diffrn_reflns_theta_max 27.48
_diffrn_reflns_theta_min 1.86
_exptl_absorpt_coefficient_mu 0.686
_exptl_absorpt_correction_T_max 0.9472
_exptl_absorpt_correction_T_min 0.864
_exptl_absorpt_correction_type multi-scan
_exptl_absorpt_process_details 'SADABS 2.03 (Sheldrick, 2001)'
_exptl_crystal_colour red
_exptl_crystal_density_diffrn 1.503
_exptl_crystal_density_method 'not measured'
_exptl_crystal_description plate
_exptl_crystal_F_000 3104
_exptl_crystal_size_max 0.22
_exptl_crystal_size_mid 0.17
_exptl_crystal_size_min 0.08
_refine_diff_density_max 1.703
_refine_diff_density_min -1.005
_refine_diff_density_rms 0.103
_refine_ls_extinction_method 'seven reflections omitted'
_refine_ls_goodness_of_fit_ref 1.015
_refine_ls_hydrogen_treatment mixed
_refine_ls_matrix_type full
_refine_ls_number_parameters 848
_refine_ls_number_reflns 15046
_refine_ls_number_restraints 0
_refine_ls_restrained_S_all 1.015
_refine_ls_R_factor_all 0.1126
_refine_ls_R_factor_gt 0.0665
_refine_ls_shift/su_max 0.033
_refine_ls_shift/su_mean 0.009
_refine_ls_structure_factor_coef Fsqd
_refine_ls_weighting_details 'calc w=1/[\s^2^(Fo^2^)+(0.1122P)^2^+10.3401P] where P=(Fo^2^+2Fc^2^)/3'
_refine_ls_weighting_scheme calc
_refine_ls_wR_factor_gt 0.1752
_refine_ls_wR_factor_ref 0.2088
_reflns_number_gt 9633
_reflns_number_total 15046
_reflns_threshold_expression I>2\s(I)
_cod_data_source_file ic0206140_4.cif
_cod_data_source_block mn1223
_cod_original_sg_symbol_H-M 'P 21/c'
_cod_database_code 4313249

loop_
_symmetry_equiv_pos_as_xyz
'x, y, z'
'-x, y+1/2, -z+1/2'
'-x, -y, -z'
'x, -y-1/2, z-1/2'

loop_
_atom_site_label
_atom_site_type_symbol
_atom_site_fract_x
_atom_site_fract_y
_atom_site_fract_z
_atom_site_U_iso_or_equiv
_atom_site_adp_type
_atom_site_occupancy
_atom_site_symmetry_multiplicity
_atom_site_calc_flag
_atom_site_refinement_flags
_atom_site_disorder_assembly
_atom_site_disorder_group
Fe1 Fe 0.71245(4) 0.84051(3) 0.108711(19) 0.02271(14) Uani 1 1 d . . .
Fe2 Fe 0.67111(4) 0.63275(3) 0.093180(19) 0.02154(14) Uani 1 1 d . . .
O1 O 0.70126(19) 0.73644(16) 0.09713(9) 0.0233(6) Uani 1 1 d . . .
N1 N 0.7307(2) 0.9724(2) 0.12161(12) 0.0265(7) Uani 1 1 d . . .
N2 N 0.7333(3) 1.08795(19) 0.15716(12) 0.0292(8) Uani 1 1 d . . .
N3 N 0.6252(3) 0.8396(2) 0.17168(12) 0.0282(7) Uani 1 1 d . . .
N4 N 0.5760(4) 0.8279(2) 0.24446(14) 0.0496(12) Uani 1 1 d . . .
N5 N 0.5819(3) 0.8745(2) 0.07219(12) 0.0279(7) Uani 1 1 d . . .
N6 N 0.4609(3) 0.8690(2) 0.02075(12) 0.0320(8) Uani 1 1 d . . .
N7 N 0.7945(3) 0.8670(2) 0.04533(12) 0.0306(8) Uani 1 1 d . . .
N8 N 0.9116(3) 0.8942(3) -0.00509(16) 0.0480(11) Uani 1 1 d . . .
N9 N 0.8458(3) 0.8304(2) 0.14755(13) 0.0301(8) Uani 1 1 d . . .
N10 N 0.9823(3) 0.7741(2) 0.17204(15) 0.0394(9) Uani 1 1 d . . .
N11 N 0.6275(3) 0.50373(19) 0.08774(12) 0.0267(7) Uani 1 1 d . . .
N12 N 0.6368(3) 0.3751(2) 0.09515(12) 0.0312(8) Uani 1 1 d . . .
N13 N 0.5170(2) 0.64871(19) 0.07498(12) 0.0270(7) Uani 1 1 d . . .
N14 N 0.3569(3) 0.6652(3) 0.07961(18) 0.0474(11) Uani 1 1 d . . .
N15 N 0.7053(2) 0.6246(2) 0.02082(11) 0.0258(7) Uani 1 1 d . . .
N16 N 0.7683(3) 0.6577(2) -0.04761(12) 0.0303(8) Uani 1 1 d . . .
N17 N 0.8167(2) 0.58552(19) 0.10784(12) 0.0260(7) Uani 1 1 d . . .
N18 N 0.9631(3) 0.5330(3) 0.09564(16) 0.0452(10) Uani 1 1 d . . .
N19 N 0.6360(2) 0.6183(2) 0.16514(11) 0.0267(7) Uani 1 1 d . . .
N20 N 0.5812(3) 0.5758(2) 0.23273(12) 0.0340(8) Uani 1 1 d . . .
C1 C 0.7058(3) 1.0121(2) 0.15997(14) 0.0289(9) Uani 1 1 d . . .
H1 H 0.6728 0.9898 0.1861 0.035 Uiso 1 1 calc R . .
C2 C 0.7755(3) 1.0274(2) 0.09254(16) 0.0318(9) Uani 1 1 d . . .
H2 H 0.8012 1.0169 0.0623 0.038 Uiso 1 1 calc R . .
C3 C 0.7767(3) 1.0984(3) 0.11413(16) 0.0337(10) Uani 1 1 d . . .
H3 H 0.8025 1.1460 0.1019 0.040 Uiso 1 1 calc R . .
C4 C 0.7158(4) 1.1478(3) 0.19314(17) 0.0405(11) Uani 1 1 d . . .
H4A H 0.6524 1.1736 0.1872 0.061 Uiso 1 1 calc R . .
H4B H 0.7690 1.1867 0.1922 0.061 Uiso 1 1 calc R . .
H4C H 0.7144 1.1228 0.2240 0.061 Uiso 1 1 calc R . .
C5 C 0.6533(4) 0.8399(3) 0.21597(16) 0.0406(11) Uani 1 1 d . . .
H5 H 0.7194 0.8477 0.2263 0.049 Uiso 1 1 calc R . .
C6 C 0.5252(4) 0.8259(3) 0.17255(17) 0.0377(10) Uani 1 1 d . . .
H6 H 0.4841 0.8227 0.1457 0.045 Uiso 1 1 calc R . .
C7 C 0.4937(4) 0.8178(3) 0.21724(19) 0.0478(13) Uani 1 1 d . . .
H7 H 0.4282 0.8073 0.2275 0.057 Uiso 1 1 calc R . .
C8 C 0.5813(7) 0.8246(4) 0.2959(2) 0.085(3) Uani 1 1 d . . .
H8A H 0.5646 0.8761 0.3089 0.128 Uiso 1 1 calc R . .
H8B H 0.6485 0.8102 0.3055 0.128 Uiso 1 1 calc R . .
H8C H 0.5344 0.7854 0.3075 0.128 Uiso 1 1 calc R . .
C9 C 0.5380(3) 0.8312(3) 0.03939(14) 0.0307(9) Uani 1 1 d . . .
H9 H 0.5588 0.7802 0.0304 0.037 Uiso 1 1 calc R . .
C10 C 0.5279(3) 0.9433(3) 0.07451(15) 0.0325(9) Uani 1 1 d . . .
H10 H 0.5413 0.9861 0.0948 0.039 Uiso 1 1 calc R . .
C11 C 0.4528(4) 0.9397(3) 0.04299(16) 0.0373(10) Uani 1 1 d . . .
H11 H 0.4041 0.9788 0.0375 0.045 Uiso 1 1 calc R . .
C12 C 0.3972(4) 0.8403(3) -0.01683(16) 0.0416(11) Uani 1 1 d . . .
H12A H 0.4258 0.7925 -0.0303 0.062 Uiso 1 1 calc R . .
H12B H 0.3916 0.8805 -0.0412 0.062 Uiso 1 1 calc R . .
H12C H 0.3315 0.8286 -0.0043 0.062 Uiso 1 1 calc R . .
C13 C 0.8899(4) 0.8714(3) 0.03877(18) 0.0427(11) Uani 1 1 d . . .
H13 H 0.9379 0.8600 0.0621 0.051 Uiso 1 1 calc R . .
C14 C 0.7528(4) 0.8882(3) 0.00224(16) 0.0422(11) Uani 1 1 d . . .
H14 H 0.6840 0.8903 -0.0044 0.051 Uiso 1 1 calc R . .
C15 C 0.8258(4) 0.9053(3) -0.02842(19) 0.0495(13) Uani 1 1 d . . .
H15 H 0.8183 0.9218 -0.0600 0.059 Uiso 1 1 calc R . .
C16 C 1.0106(5) 0.9051(4) -0.0250(3) 0.073(2) Uani 1 1 d . . .
H16A H 1.0276 0.8596 -0.0444 0.110 Uiso 1 1 calc R . .
H16B H 1.0590 0.9105 0.0003 0.110 Uiso 1 1 calc R . .
H16C H 1.0113 0.9526 -0.0444 0.110 Uiso 1 1 calc R . .
C17 C 0.9012(3) 0.7662(3) 0.14569(17) 0.0341(10) Uani 1 1 d . . .
H17 H 0.8853 0.7207 0.1280 0.041 Uiso 1 1 calc R . .
C18 C 0.8947(4) 0.8808(3) 0.17679(19) 0.0458(12) Uani 1 1 d . . .
H18 H 0.8729 0.9318 0.1852 0.055 Uiso 1 1 calc R . .
C19 C 0.9795(4) 0.8462(3) 0.19183(19) 0.0446(12) Uani 1 1 d . . .
H19 H 1.0274 0.8683 0.2123 0.054 Uiso 1 1 calc R . .
C20 C 1.0593(4) 0.7141(4) 0.1788(3) 0.0656(18) Uani 1 1 d . . .
H20A H 1.0472 0.6859 0.2081 0.098 Uiso 1 1 calc R . .
H20B H 1.1243 0.7394 0.1801 0.098 Uiso 1 1 calc R . .
H20C H 1.0577 0.6770 0.1526 0.098 Uiso 1 1 calc R . .
C21 C 0.6868(3) 0.4428(2) 0.09261(15) 0.0310(9) Uani 1 1 d . . .
H21 H 0.7568 0.4465 0.0941 0.037 Uiso 1 1 calc R . .
C22 C 0.5331(3) 0.4719(2) 0.08724(15) 0.0308(9) Uani 1 1 d . . .
H22 H 0.4737 0.5011 0.0840 0.037 Uiso 1 1 calc R . .
C23 C 0.5383(3) 0.3928(3) 0.09214(15) 0.0334(10) Uani 1 1 d . . .
H23 H 0.4844 0.3570 0.0932 0.040 Uiso 1 1 calc R . .
C24 C 0.6791(4) 0.2973(3) 0.10242(19) 0.0452(12) Uani 1 1 d . . .
H24A H 0.7038 0.2768 0.0726 0.068 Uiso 1 1 calc R . .
H24B H 0.6282 0.2620 0.1147 0.068 Uiso 1 1 calc R . .
H24C H 0.7338 0.3008 0.1249 0.068 Uiso 1 1 calc R . .
C25 C 0.4432(3) 0.6644(3) 0.10340(17) 0.0367(10) Uani 1 1 d . . .
H25 H 0.4497 0.6739 0.1360 0.044 Uiso 1 1 calc R . .
C26 C 0.4737(3) 0.6376(3) 0.03122(17) 0.0357(10) Uani 1 1 d . . .
H26 H 0.5083 0.6246 0.0034 0.043 Uiso 1 1 calc R . .
C27 C 0.3752(4) 0.6481(3) 0.0344(2) 0.0437(12) Uani 1 1 d . . .
H27 H 0.3282 0.6442 0.0098 0.052 Uiso 1 1 calc R . .
C28 C 0.2566(4) 0.6759(5) 0.1006(3) 0.089(3) Uani 1 1 d . . .
H28A H 0.2169 0.7100 0.0804 0.134 Uiso 1 1 calc R . .
H28B H 0.2631 0.6998 0.1316 0.134 Uiso 1 1 calc R . .
H28C H 0.2242 0.6247 0.1035 0.134 Uiso 1 1 calc R . .
C29 C 0.7524(3) 0.6803(3) -0.00303(14) 0.0285(9) Uani 1 1 d . . .
H29 H 0.7721 0.7293 0.0097 0.034 Uiso 1 1 calc R . .
C30 C 0.6908(3) 0.5640(3) -0.01072(15) 0.0332(10) Uani 1 1 d . . .
H30 H 0.6594 0.5154 -0.0039 0.040 Uiso 1 1 calc R . .
C31 C 0.7284(3) 0.5848(3) -0.05273(15) 0.0329(10) Uani 1 1 d . . .
H31 H 0.7272 0.5544 -0.0806 0.040 Uiso 1 1 calc R . .
C32 C 0.8190(4) 0.7037(3) -0.08356(16) 0.0420(11) Uani 1 1 d . . .
H32A H 0.8341 0.7560 -0.0713 0.063 Uiso 1 1 calc R . .
H32B H 0.7763 0.7086 -0.1111 0.063 Uiso 1 1 calc R . .
H32C H 0.8806 0.6773 -0.0924 0.063 Uiso 1 1 calc R . .
C33 C 0.8890(3) 0.5763(3) 0.07694(17) 0.0348(10) Uani 1 1 d . . .
H33 H 0.8888 0.5972 0.0461 0.042 Uiso 1 1 calc R . .
C34 C 0.8470(3) 0.5465(3) 0.14741(17) 0.0362(10) Uani 1 1 d . . .
H34 H 0.8107 0.5431 0.1758 0.043 Uiso 1 1 calc R . .
C35 C 0.9368(3) 0.5136(3) 0.13969(18) 0.0385(11) Uani 1 1 d . . .
H35 H 0.9740 0.4829 0.1611 0.046 Uiso 1 1 calc R . .
C36 C 1.0494(5) 0.5042(4) 0.0714(2) 0.0664(17) Uani 1 1 d . . .
H36A H 1.1072 0.5082 0.0920 0.100 Uiso 1 1 calc R . .
H36B H 1.0604 0.5356 0.0432 0.100 Uiso 1 1 calc R . .
H36C H 1.0391 0.4492 0.0626 0.100 Uiso 1 1 calc R . .
C37 C 0.5748(3) 0.5692(2) 0.18619(15) 0.0301(9) Uani 1 1 d . . .
H37 H 0.5319 0.5339 0.1703 0.036 Uiso 1 1 calc R . .
C38 C 0.6831(3) 0.6581(3) 0.20068(15) 0.0336(10) Uani 1 1 d . . .
H38 H 0.7316 0.6977 0.1964 0.040 Uiso 1 1 calc R . .
C39 C 0.6500(4) 0.6322(3) 0.24246(16) 0.0370(10) Uani 1 1 d . . .
H39 H 0.6704 0.6496 0.2725 0.044 Uiso 1 1 calc R . .
C40 C 0.5275(5) 0.5279(3) 0.26702(19) 0.0559(15) Uani 1 1 d . . .
H40A H 0.4667 0.5077 0.2528 0.084 Uiso 1 1 calc R . .
H40B H 0.5108 0.5602 0.2943 0.084 Uiso 1 1 calc R . .
H40C H 0.5693 0.4840 0.2769 0.084 Uiso 1 1 calc R . .
Cl1 Cl 0.40957(8) 0.16148(6) 0.10965(4) 0.0314(2) Uani 1 1 d . . .
O2 O 0.4023(3) 0.0959(2) 0.07917(14) 0.0616(11) Uani 1 1 d . . .
O3 O 0.3256(3) 0.1613(3) 0.14048(14) 0.0587(10) Uani 1 1 d . . .
O4 O 0.4099(3) 0.23193(19) 0.08190(14) 0.0480(9) Uani 1 1 d . . .
O5 O 0.4984(3) 0.1562(3) 0.13640(14) 0.0659(12) Uani 1 1 d . . .
Cl2 Cl 0.25018(11) 0.50736(9) 0.18799(4) 0.0540(4) Uani 1 1 d . . .
O6 O 0.1811(4) 0.5675(3) 0.1897(2) 0.0985(19) Uani 1 1 d . . .
O7 O 0.2771(5) 0.4853(3) 0.23181(15) 0.0895(18) Uani 1 1 d . . .
O8 O 0.2005(6) 0.4387(5) 0.1672(3) 0.145(3) Uani 1 1 d . . .
O9 O 0.3271(4) 0.5180(3) 0.15565(19) 0.0869(15) Uani 1 1 d . . .
Cl3 Cl 0.77277(10) 0.37106(8) 0.22766(5) 0.0494(3) Uani 1 1 d . . .
O10 O 0.7568(4) 0.3161(3) 0.26395(17) 0.0739(13) Uani 1 1 d . . .
O11 O 0.8252(5) 0.4372(3) 0.24486(16) 0.0950(19) Uani 1 1 d . . .
O12 O 0.8317(3) 0.3358(3) 0.1915(2) 0.0821(15) Uani 1 1 d . . .
O13 O 0.6815(3) 0.3927(4) 0.20861(16) 0.0846(16) Uani 1 1 d . . .
Cl4 Cl 1.09706(11) 0.69225(10) -0.01978(6) 0.0657(4) Uani 1 1 d . . .
O14 O 1.1433(4) 0.6184(3) -0.0156(2) 0.0875(16) Uani 1 1 d . . .
O15 O 1.1686(3) 0.7492(3) -0.0057(2) 0.0827(15) Uani 1 1 d . . .
O16 O 1.0112(4) 0.6972(3) 0.0051(2) 0.1000(19) Uani 1 1 d . . .
O17 O 1.0744(5) 0.7096(6) -0.0678(2) 0.150(3) Uani 1 1 d . . .
O18 O 0.8762(7) 0.7066(7) 0.2637(3) 0.171(4) Uani 1 1 d . . .
C41 C 0.9113(7) 0.7496(8) 0.3000(3) 0.126(4) Uani 1 1 d . . .
H41A H 0.8555 0.7677 0.3196 0.151 Uiso 1 1 calc R . .
H41B H 0.9461 0.7964 0.2878 0.151 Uiso 1 1 calc R . .
C42 C 0.9774(8) 0.7043(8) 0.3276(5) 0.149(5) Uani 1 1 d . . .
H42A H 0.9476 0.6943 0.3587 0.179 Uiso 1 1 calc R . .
H42B H 1.0397 0.7337 0.3324 0.179 Uiso 1 1 calc R . .
C43 C 0.9997(9) 0.6256(10) 0.3032(5) 0.174(7) Uani 1 1 d . . .
H43A H 1.0628 0.6261 0.2856 0.209 Uiso 1 1 calc R . .
H43B H 0.9977 0.5803 0.3248 0.209 Uiso 1 1 calc R . .
C44 C 0.9083(8) 0.6305(7) 0.2712(3) 0.117(4) Uani 1 1 d . . .
H44A H 0.9243 0.6063 0.2407 0.141 Uiso 1 1 calc R . .
H44B H 0.8540 0.5999 0.2855 0.141 Uiso 1 1 calc R . .
O19 O 0.8978(6) 0.4405(5) 0.4057(3) 0.129(3) Uani 1 1 d . . .
C45 C 0.8479(12) 0.4826(7) 0.3636(4) 0.142(5) Uani 1 1 d . . .
H45A H 0.8474 0.5401 0.3685 0.170 Uiso 1 1 calc R . .
H45B H 0.8836 0.4710 0.3342 0.170 Uiso 1 1 calc R . .
C46 C 0.7445(15) 0.4513(7) 0.3616(6) 0.201(10) Uani 1 1 d . . .
H46A H 0.6979 0.4865 0.3781 0.241 Uiso 1 1 calc R . .
H46B H 0.7224 0.4445 0.3289 0.241 Uiso 1 1 calc R . .
C47 C 0.7515(9) 0.3855(11) 0.3824(5) 0.172(7) Uani 1 1 d . . .
H47A H 0.7657 0.3443 0.3590 0.206 Uiso 1 1 calc R . .
H47B H 0.6871 0.3729 0.3971 0.206 Uiso 1 1 calc R . .
C48 C 0.8296(7) 0.3837(7) 0.4190(4) 0.112(3) Uani 1 1 d . . .
H48A H 0.8014 0.3960 0.4501 0.134 Uiso 1 1 calc R . .
H48B H 0.8611 0.3313 0.4204 0.134 Uiso 1 1 calc R . .

loop_
_atom_site_aniso_label
_atom_site_aniso_U_11
_atom_site_aniso_U_22
_atom_site_aniso_U_33
_atom_site_aniso_U_23
_atom_site_aniso_U_13
_atom_site_aniso_U_12
Fe1 0.0251(3) 0.0203(3) 0.0227(3) -0.0006(2) 0.0010(2) -0.0023(2)
Fe2 0.0212(3) 0.0207(3) 0.0228(3) -0.0018(2) -0.0012(2) -0.0012(2)
O1 0.0236(13) 0.0227(13) 0.0236(13) -0.0016(11) 0.0000(11) -0.0012(11)
N1 0.0275(17) 0.0247(17) 0.0272(17) 0.0017(14) -0.0016(14) -0.0028(14)
N2 0.0332(19) 0.0209(17) 0.0336(19) -0.0025(14) -0.0087(15) -0.0002(14)
N3 0.039(2) 0.0223(16) 0.0233(17) -0.0011(13) 0.0050(14) -0.0025(15)
N4 0.090(4) 0.030(2) 0.029(2) -0.0030(16) 0.021(2) -0.013(2)
N5 0.0337(18) 0.0261(17) 0.0239(17) -0.0001(14) -0.0024(14) 0.0020(14)
N6 0.038(2) 0.0311(19) 0.0274(18) 0.0018(15) -0.0071(15) 0.0004(16)
N7 0.038(2) 0.0272(18) 0.0270(18) 0.0007(14) 0.0100(15) -0.0031(15)
N8 0.049(3) 0.047(2) 0.049(3) 0.015(2) 0.026(2) 0.010(2)
N9 0.0302(18) 0.0249(18) 0.0353(19) -0.0006(14) -0.0054(15) -0.0041(14)
N10 0.0244(18) 0.040(2) 0.053(2) 0.0006(19) -0.0058(17) -0.0030(16)
N11 0.0293(17) 0.0226(17) 0.0284(17) -0.0005(13) -0.0040(14) -0.0047(14)
N12 0.040(2) 0.0218(17) 0.0323(19) -0.0009(14) -0.0050(15) -0.0045(15)
N13 0.0226(16) 0.0244(17) 0.0339(19) -0.0020(14) -0.0005(14) 0.0003(13)
N14 0.0201(18) 0.049(3) 0.073(3) 0.032(2) 0.0078(19) 0.0070(17)
N15 0.0259(17) 0.0263(17) 0.0251(17) -0.0027(14) -0.0004(13) 0.0000(14)
N16 0.0261(17) 0.038(2) 0.0267(18) -0.0004(15) 0.0018(14) 0.0036(15)
N17 0.0235(16) 0.0219(16) 0.0326(18) -0.0010(14) -0.0026(14) -0.0007(13)
N18 0.032(2) 0.044(2) 0.059(3) -0.005(2) -0.0038(19) 0.0124(18)
N19 0.0276(17) 0.0278(18) 0.0247(17) 0.0002(14) -0.0005(14) -0.0051(14)
N20 0.044(2) 0.0294(19) 0.0281(18) -0.0014(15) 0.0080(16) -0.0067(16)
C1 0.038(2) 0.023(2) 0.026(2) 0.0010(16) -0.0004(17) -0.0017(17)
C2 0.032(2) 0.028(2) 0.036(2) 0.0045(18) 0.0056(18) -0.0024(17)
C3 0.036(2) 0.023(2) 0.042(3) 0.0036(18) 0.0019(19) -0.0035(17)
C4 0.058(3) 0.026(2) 0.038(2) -0.0060(19) -0.013(2) 0.002(2)
C5 0.059(3) 0.035(2) 0.027(2) -0.0024(19) 0.004(2) -0.016(2)
C6 0.040(3) 0.035(2) 0.038(3) 0.0002(19) 0.012(2) 0.003(2)
C7 0.057(3) 0.037(3) 0.050(3) 0.003(2) 0.024(3) 0.003(2)
C8 0.158(8) 0.068(4) 0.031(3) -0.004(3) 0.028(4) -0.031(5)
C9 0.037(2) 0.029(2) 0.027(2) 0.0010(17) -0.0027(17) 0.0008(18)
C10 0.042(2) 0.027(2) 0.029(2) 0.0004(17) -0.0054(18) 0.0030(18)
C11 0.045(3) 0.029(2) 0.038(2) 0.0028(19) -0.010(2) 0.0043(19)
C12 0.048(3) 0.044(3) 0.033(2) 0.002(2) -0.014(2) -0.007(2)
C13 0.043(3) 0.040(3) 0.045(3) 0.007(2) 0.012(2) 0.006(2)
C14 0.051(3) 0.044(3) 0.032(2) 0.006(2) 0.004(2) -0.004(2)
C15 0.065(4) 0.046(3) 0.037(3) 0.010(2) 0.011(2) 0.000(3)
C16 0.054(4) 0.084(5) 0.081(5) 0.034(4) 0.040(3) 0.014(3)
C17 0.026(2) 0.031(2) 0.045(3) -0.0029(19) 0.0004(18) -0.0022(17)
C18 0.050(3) 0.032(3) 0.055(3) -0.006(2) -0.019(2) 0.000(2)
C19 0.040(3) 0.041(3) 0.052(3) -0.005(2) -0.016(2) -0.007(2)
C20 0.032(3) 0.061(4) 0.104(5) -0.012(4) -0.013(3) 0.015(3)
C21 0.033(2) 0.023(2) 0.037(2) -0.0036(17) -0.0035(18) -0.0031(17)
C22 0.032(2) 0.028(2) 0.032(2) -0.0030(17) -0.0014(17) -0.0044(17)
C23 0.039(2) 0.031(2) 0.030(2) -0.0037(18) -0.0004(18) -0.0097(19)
C24 0.059(3) 0.024(2) 0.053(3) 0.003(2) -0.013(3) -0.006(2)
C25 0.032(2) 0.036(2) 0.043(3) 0.011(2) 0.0066(19) 0.0093(19)
C26 0.033(2) 0.031(2) 0.043(3) -0.0044(19) -0.016(2) -0.0002(18)
C27 0.035(2) 0.036(3) 0.061(3) 0.017(2) -0.015(2) -0.005(2)
C28 0.033(3) 0.132(7) 0.103(6) 0.067(5) 0.020(3) 0.035(4)
C29 0.028(2) 0.031(2) 0.027(2) -0.0003(17) -0.0003(16) 0.0011(17)
C30 0.039(2) 0.028(2) 0.032(2) -0.0073(18) -0.0006(18) -0.0060(18)
C31 0.031(2) 0.040(2) 0.028(2) -0.0093(18) -0.0007(17) -0.0005(18)
C32 0.046(3) 0.049(3) 0.031(2) 0.007(2) 0.007(2) 0.000(2)
C33 0.031(2) 0.036(2) 0.037(2) -0.0018(19) -0.0010(19) 0.0075(19)
C34 0.029(2) 0.035(2) 0.045(3) 0.006(2) -0.0047(19) -0.0007(18)
C35 0.030(2) 0.037(2) 0.048(3) 0.006(2) -0.010(2) 0.0037(19)
C36 0.053(4) 0.073(4) 0.073(4) -0.002(3) 0.005(3) 0.018(3)
C37 0.032(2) 0.028(2) 0.030(2) -0.0011(17) 0.0055(17) -0.0063(17)
C38 0.042(2) 0.032(2) 0.027(2) -0.0014(18) -0.0024(18) -0.0107(19)
C39 0.049(3) 0.034(2) 0.027(2) -0.0042(18) -0.0004(19) -0.010(2)
C40 0.081(4) 0.048(3) 0.039(3) 0.002(2) 0.020(3) -0.023(3)
Cl1 0.0386(6) 0.0269(5) 0.0287(5) -0.0003(4) -0.0067(4) -0.0012(4)
O2 0.103(3) 0.0313(19) 0.050(2) -0.0112(17) -0.018(2) -0.002(2)
O3 0.054(2) 0.076(3) 0.046(2) 0.013(2) 0.0125(18) 0.010(2)
O4 0.046(2) 0.0304(17) 0.067(2) 0.0122(17) -0.0026(18) -0.0046(15)
O5 0.046(2) 0.096(3) 0.056(2) 0.018(2) -0.0208(19) -0.007(2)
Cl2 0.0562(8) 0.0699(9) 0.0357(6) 0.0025(6) 0.0003(6) 0.0204(7)
O6 0.087(4) 0.090(4) 0.119(4) 0.041(3) 0.044(3) 0.046(3)
O7 0.160(5) 0.065(3) 0.044(2) 0.000(2) -0.028(3) 0.028(3)
O8 0.163(7) 0.135(6) 0.137(6) -0.074(5) 0.011(5) -0.050(5)
O9 0.074(3) 0.099(4) 0.088(4) 0.028(3) 0.021(3) 0.007(3)
Cl3 0.0584(8) 0.0432(7) 0.0465(7) 0.0000(6) -0.0098(6) 0.0063(6)
O10 0.078(3) 0.062(3) 0.081(3) 0.029(2) -0.023(3) 0.000(2)
O11 0.181(6) 0.052(3) 0.052(3) -0.006(2) -0.019(3) -0.031(3)
O12 0.060(3) 0.083(3) 0.103(4) -0.040(3) 0.020(3) -0.005(2)
O13 0.064(3) 0.137(5) 0.053(3) 0.037(3) 0.010(2) 0.037(3)
Cl4 0.0382(7) 0.0700(10) 0.0889(11) 0.0161(9) -0.0076(7) 0.0035(7)
O14 0.064(3) 0.078(3) 0.121(4) -0.005(3) -0.015(3) 0.022(3)
O15 0.047(2) 0.084(3) 0.117(4) 0.017(3) -0.015(3) -0.008(2)
O16 0.062(3) 0.081(4) 0.157(6) 0.017(4) 0.032(3) 0.006(3)
O17 0.077(4) 0.288(11) 0.084(4) 0.061(5) -0.026(3) 0.009(5)
O18 0.198(9) 0.191(9) 0.123(6) 0.041(6) -0.072(6) -0.124(8)
C41 0.094(7) 0.241(14) 0.042(4) -0.020(6) -0.001(4) -0.011(8)
C42 0.101(7) 0.179(12) 0.167(11) -0.105(10) -0.041(8) 0.002(7)
C43 0.109(8) 0.258(18) 0.155(11) -0.076(11) 0.049(8) -0.100(10)
C44 0.142(9) 0.143(10) 0.067(5) -0.011(6) -0.006(5) -0.076(8)
O19 0.128(6) 0.142(6) 0.118(6) -0.056(5) 0.031(5) -0.029(5)
C45 0.234(16) 0.119(9) 0.071(6) -0.047(6) 0.056(8) 0.011(10)
C46 0.32(2) 0.083(8) 0.200(15) -0.069(9) 0.186(16) -0.030(11)
C47 0.100(8) 0.222(17) 0.193(15) -0.078(13) -0.032(9) 0.081(10)
C48 0.095(7) 0.138(9) 0.103(7) -0.024(6) -0.004(6) -0.038(6)

loop_
_atom_type_symbol
_atom_type_description
_atom_type_scat_dispersion_real
_atom_type_scat_dispersion_imag
_atom_type_scat_source
C C 0.0033 0.0016 'International Tables Vol C Tables 4.2.6.8 and 6.1.1.4'
H H 0.0000 0.0000 'International Tables Vol C Tables 4.2.6.8 and 6.1.1.4'
N N 0.0061 0.0033 'International Tables Vol C Tables 4.2.6.8 and 6.1.1.4'
O O 0.0106 0.0060 'International Tables Vol C Tables 4.2.6.8 and 6.1.1.4'
Fe Fe 0.3463 0.8444 'International Tables Vol C Tables 4.2.6.8 and 6.1.1.4'
Cl Cl 0.1484 0.1585 'International Tables Vol C Tables 4.2.6.8 and 6.1.1.4'

loop_
_geom_angle_atom_site_label_1
_geom_angle_atom_site_label_2
_geom_angle_atom_site_label_3
_geom_angle
_geom_angle_site_symmetry_1
_geom_angle_site_symmetry_3
_geom_angle_publ_flag
O1 Fe1 N9 94.97(12) . . ?
O1 Fe1 N5 96.17(12) . . ?
N9 Fe1 N5 168.85(13) . . ?
O1 Fe1 N3 95.72(12) . . ?
N9 Fe1 N3 91.62(14) . . ?
N5 Fe1 N3 87.52(14) . . ?
O1 Fe1 N7 95.40(13) . . ?
N9 Fe1 N7 91.05(14) . . ?
N5 Fe1 N7 87.66(14) . . ?
N3 Fe1 N7 168.29(13) . . ?
O1 Fe1 N1 178.12(13) . . ?
N9 Fe1 N1 84.50(12) . . ?
N5 Fe1 N1 84.35(12) . . ?
N3 Fe1 N1 86.10(13) . . ?
N7 Fe1 N1 82.81(13) . . ?
O1 Fe2 N15 94.32(12) . . ?
O1 Fe2 N19 95.93(12) . . ?
N15 Fe2 N19 169.55(13) . . ?
O1 Fe2 N13 96.24(12) . . ?
N15 Fe2 N13 89.15(13) . . ?
N19 Fe2 N13 91.79(13) . . ?
O1 Fe2 N17 98.37(12) . . ?
N15 Fe2 N17 87.98(13) . . ?
N19 Fe2 N17 88.48(13) . . ?
N13 Fe2 N17 165.28(12) . . ?
O1 Fe2 N11 177.97(12) . . ?
N15 Fe2 N11 85.81(13) . . ?
N19 Fe2 N11 84.03(13) . . ?
N13 Fe2 N11 81.74(12) . . ?
N17 Fe2 N11 83.66(12) . . ?
Fe1 O1 Fe2 169.34(17) . . ?
C1 N1 C2 105.0(3) . . ?
C1 N1 Fe1 127.1(3) . . ?
C2 N1 Fe1 127.7(3) . . ?
C1 N2 C3 107.2(3) . . ?
C1 N2 C4 125.5(4) . . ?
C3 N2 C4 127.3(4) . . ?
C5 N3 C6 105.4(4) . . ?
C5 N3 Fe1 130.0(3) . . ?
C6 N3 Fe1 123.9(3) . . ?
C5 N4 C7 108.0(4) . . ?
C5 N4 C8 125.0(6) . . ?
C7 N4 C8 127.0(6) . . ?
C9 N5 C10 105.6(3) . . ?
C9 N5 Fe1 124.3(3) . . ?
C10 N5 Fe1 130.1(3) . . ?
C9 N6 C11 107.6(4) . . ?
C9 N6 C12 126.3(4) . . ?
C11 N6 C12 126.1(4) . . ?
C13 N7 C14 104.8(4) . . ?
C13 N7 Fe1 129.6(3) . . ?
C14 N7 Fe1 125.5(3) . . ?
C13 N8 C15 108.2(4) . . ?
C13 N8 C16 126.8(5) . . ?
C15 N8 C16 125.0(5) . . ?
C17 N9 C18 105.6(4) . . ?
C17 N9 Fe1 121.7(3) . . ?
C18 N9 Fe1 132.7(3) . . ?
C17 N10 C19 107.7(4) . . ?
C17 N10 C20 125.7(4) . . ?
C19 N10 C20 126.6(4) . . ?
C21 N11 C22 104.6(3) . . ?
C21 N11 Fe2 126.5(3) . . ?
C22 N11 Fe2 128.0(3) . . ?
C21 N12 C23 107.3(4) . . ?
C21 N12 C24 126.4(4) . . ?
C23 N12 C24 126.2(4) . . ?
C25 N13 C26 105.3(4) . . ?
C25 N13 Fe2 127.5(3) . . ?
C26 N13 Fe2 127.0(3) . . ?
C27 N14 C25 108.7(4) . . ?
C27 N14 C28 125.4(5) . . ?
C25 N14 C28 125.7(5) . . ?
C29 N15 C30 105.5(3) . . ?
C29 N15 Fe2 123.8(3) . . ?
C30 N15 Fe2 130.7(3) . . ?
C29 N16 C31 107.3(4) . . ?
C29 N16 C32 125.9(4) . . ?
C31 N16 C32 126.8(4) . . ?
C33 N17 C34 105.7(4) . . ?
C33 N17 Fe2 125.8(3) . . ?
C34 N17 Fe2 127.5(3) . . ?
C35 N18 C33 107.8(4) . . ?
C35 N18 C36 125.3(5) . . ?
C33 N18 C36 126.4(5) . . ?
C37 N19 C38 105.4(3) . . ?
C37 N19 Fe2 130.9(3) . . ?
C38 N19 Fe2 123.6(3) . . ?
C37 N20 C39 107.8(4) . . ?
C37 N20 C40 125.8(4) . . ?
C39 N20 C40 126.3(4) . . ?
N1 C1 N2 111.6(4) . . ?
C3 C2 N1 109.5(4) . . ?
C2 C3 N2 106.6(4) . . ?
N3 C5 N4 110.9(5) . . ?
C7 C6 N3 110.2(5) . . ?
C6 C7 N4 105.5(5) . . ?
N5 C9 N6 111.2(4) . . ?
C11 C10 N5 108.9(4) . . ?
C10 C11 N6 106.7(4) . . ?
N7 C13 N8 111.5(5) . . ?
C15 C14 N7 109.3(5) . . ?
N8 C15 C14 106.1(4) . . ?
N9 C17 N10 111.0(4) . . ?
C19 C18 N9 109.2(4) . . ?
N10 C19 C18 106.6(4) . . ?
N11 C21 N12 112.2(4) . . ?
C23 C22 N11 109.9(4) . . ?
C22 C23 N12 106.0(4) . . ?
N13 C25 N14 110.3(4) . . ?
C27 C26 N13 109.6(5) . . ?
N14 C27 C26 106.1(4) . . ?
N15 C29 N16 111.0(4) . . ?
C31 C30 N15 109.2(4) . . ?
C30 C31 N16 107.1(4) . . ?
N17 C33 N18 110.3(4) . . ?
C35 C34 N17 109.5(4) . . ?
N18 C35 C34 106.7(4) . . ?
N19 C37 N20 111.0(4) . . ?
C39 C38 N19 109.8(4) . . ?
C38 C39 N20 106.0(4) . . ?
O2 Cl1 O5 109.7(3) . . ?
O2 Cl1 O3 108.6(3) . . ?
O5 Cl1 O3 109.7(2) . . ?
O2 Cl1 O4 108.6(2) . . ?
O5 Cl1 O4 110.2(2) . . ?
O3 Cl1 O4 110.0(2) . . ?
O7 Cl2 O6 110.6(3) . . ?
O7 Cl2 O9 116.4(4) . . ?
O6 Cl2 O9 115.3(3) . . ?
O7 Cl2 O8 105.9(4) . . ?
O6 Cl2 O8 107.1(5) . . ?
O9 Cl2 O8 100.1(4) . . ?
O13 Cl3 O10 109.0(3) . . ?
O13 Cl3 O11 111.5(4) . . ?
O10 Cl3 O11 110.4(3) . . ?
O13 Cl3 O12 108.7(3) . . ?
O10 Cl3 O12 109.6(3) . . ?
O11 Cl3 O12 107.6(3) . . ?
O16 Cl4 O14 112.8(4) . . ?
O16 Cl4 O15 112.9(4) . . ?
O14 Cl4 O15 106.4(3) . . ?
O16 Cl4 O17 107.7(4) . . ?
O14 Cl4 O17 111.0(5) . . ?
O15 Cl4 O17 105.8(4) . . ?
C41 O18 C44 106.1(9) . . ?
O18 C41 C42 110.6(11) . . ?
C41 C42 C43 110.2(10) . . ?
C44 C43 C42 93.6(11) . . ?
O18 C44 C43 113.3(9) . . ?
C48 O19 C45 104.2(9) . . ?
C46 C45 O19 105.6(12) . . ?
C47 C46 C45 103.2(19) . . ?
C46 C47 C48 113.5(17) . . ?
O19 C48 C47 105.4(11) . . ?

loop_
_geom_bond_atom_site_label_1
_geom_bond_atom_site_label_2
_geom_bond_distance
_geom_bond_site_symmetry_2
_geom_bond_publ_flag
Fe1 O1 1.811(3) . ?
Fe1 N9 2.123(3) . ?
Fe1 N5 2.131(3) . ?
Fe1 N3 2.153(3) . ?
Fe1 N7 2.173(3) . ?
Fe1 N1 2.292(3) . ?
Fe2 O1 1.818(3) . ?
Fe2 N15 2.124(3) . ?
Fe2 N19 2.125(3) . ?
Fe2 N13 2.165(3) . ?
Fe2 N17 2.168(3) . ?
Fe2 N11 2.282(3) . ?
N1 C1 1.332(5) . ?
N1 C2 1.392(5) . ?
N2 C1 1.348(5) . ?
N2 C3 1.375(6) . ?
N2 C4 1.467(6) . ?
N3 C5 1.321(6) . ?
N3 C6 1.373(6) . ?
N4 C5 1.343(7) . ?
N4 C7 1.368(8) . ?
N4 C8 1.473(7) . ?
N5 C9 1.331(5) . ?
N5 C10 1.383(5) . ?
N6 C9 1.336(5) . ?
N6 C11 1.368(6) . ?
N6 C12 1.460(5) . ?
N7 C13 1.306(6) . ?
N7 C14 1.402(6) . ?
N8 C13 1.345(6) . ?
N8 C15 1.351(7) . ?
N8 C16 1.468(7) . ?
N9 C17 1.328(6) . ?
N9 C18 1.369(6) . ?
N10 C17 1.337(5) . ?
N10 C19 1.353(6) . ?
N10 C20 1.473(6) . ?
N11 C21 1.319(5) . ?
N11 C22 1.388(5) . ?
N12 C21 1.340(5) . ?
N12 C23 1.370(6) . ?
N12 C24 1.459(6) . ?
N13 C25 1.315(6) . ?
N13 C26 1.393(5) . ?
N14 C27 1.347(7) . ?
N14 C25 1.351(6) . ?
N14 C28 1.494(7) . ?
N15 C29 1.331(5) . ?
N15 C30 1.385(5) . ?
N16 C29 1.348(5) . ?
N16 C31 1.363(6) . ?
N16 C32 1.463(6) . ?
N17 C33 1.328(6) . ?
N17 C34 1.374(5) . ?
N18 C35 1.349(7) . ?
N18 C33 1.355(6) . ?
N18 C36 1.444(7) . ?
N19 C37 1.323(5) . ?
N19 C38 1.377(5) . ?
N20 C37 1.338(5) . ?
N20 C39 1.366(6) . ?
N20 C40 1.468(6) . ?
C2 C3 1.358(6) . ?
C6 C7 1.354(7) . ?
C10 C11 1.358(6) . ?
C14 C15 1.352(7) . ?
C18 C19 1.358(7) . ?
C22 C23 1.357(6) . ?
C26 C27 1.348(7) . ?
C30 C31 1.352(6) . ?
C34 C35 1.356(6) . ?
C38 C39 1.349(6) . ?
Cl1 O2 1.421(4) . ?
Cl1 O5 1.426(4) . ?
Cl1 O3 1.438(4) . ?
Cl1 O4 1.439(3) . ?
Cl2 O7 1.357(4) . ?
Cl2 O6 1.388(5) . ?
Cl2 O9 1.404(5) . ?
Cl2 O8 1.474(6) . ?
Cl3 O13 1.398(4) . ?
Cl3 O10 1.414(4) . ?
Cl3 O11 1.419(5) . ?
Cl3 O12 1.436(5) . ?
Cl4 O16 1.365(5) . ?
Cl4 O14 1.411(5) . ?
Cl4 O15 1.428(5) . ?
Cl4 O17 1.436(6) . ?
O18 C41 1.355(11) . ?
O18 C44 1.385(14) . ?
C41 C42 1.419(15) . ?
C42 C43 1.542(17) . ?
C43 C44 1.538(17) . ?
O19 C48 1.391(11) . ?
O19 C45 1.554(14) . ?
C45 C46 1.50(2) . ?
C46 C47 1.273(19) . ?
C47 C48 1.485(14) . ?
